data_7052064
loop_
_publ_author_name
'Yohan D. M. Champouret'
'Jean-Didier Mar\'echal'
'Rajinder K. Chaggar'
'John Fawcett'
'Kuldip Singh'
'Feliu Maseras'
'Gregory A. Solan'

_publ_section_title
;
 Factors affecting imine coordination in (iminoterpyridine)MX2 (M = Fe,
 Co, Ni, Zn): synthesis, structures, DFT calculations and ethylene
 oligomerisation studies
;
_journal_issue 1
_journal_name_full 'New Journal of Chemistry'
_journal_page_first 75
_journal_paper_doi 10.1039/b610562a
_journal_volume 31
_journal_year 2007
_chemical_formula_moiety '(C29 H30 Br2 N4 Ni) 3.5(C H Cl3)'
_chemical_formula_sum 'C32.5 H33.5 Br2 Cl10.5 N4 Ni'
_chemical_formula_weight 1070.89
_chemical_name_systematic
;
?
;
_space_group_IT_number 15
_symmetry_cell_setting monoclinic
_symmetry_space_group_name_Hall '-C 2yc'
_symmetry_space_group_name_H-M 'C 1 2/c 1'
_atom_sites_solution_hydrogens geom
_atom_sites_solution_primary direct
_atom_sites_solution_secondary difmap
_audit_creation_method SHELXL-97
_cell_angle_alpha 90.00
_cell_angle_beta 100.613(4)
_cell_angle_gamma 90.00
_cell_formula_units_Z 8
_cell_length_a 33.824(8)
_cell_length_b 10.759(3)
_cell_length_c 23.446(6)
_cell_measurement_reflns_used 2193
_cell_measurement_temperature 150(2)
_cell_measurement_theta_max 24.585
_cell_measurement_theta_min 2.223
_cell_volume 8386(4)
_computing_cell_refinement 'Bruker SMART'
_computing_data_collection 'Bruker SMART'
_computing_data_reduction 'Bruker SAINT'
_computing_molecular_graphics 'Bruker SHELXTL'
_computing_publication_material 'Bruker SHELXTL'
_computing_structure_refinement 'SHELXL-97 (Sheldrick, 1997)'
_computing_structure_solution 'SHELXS-97 (Sheldrick, 1990)'
_diffrn_ambient_temperature 150(2)
_diffrn_measured_fraction_theta_full 0.998
_diffrn_measured_fraction_theta_max 0.998
_diffrn_measurement_device_type 'CCD area detector'
_diffrn_measurement_method 'phi and omega scans'
_diffrn_radiation_monochromator graphite
_diffrn_radiation_source 'fine-focus sealed tube'
_diffrn_radiation_type MoK\a
_diffrn_radiation_wavelength 0.71073
_diffrn_reflns_av_R_equivalents 0.1464
_diffrn_reflns_av_sigmaI/netI 0.1803
_diffrn_reflns_limit_h_max 41
_diffrn_reflns_limit_h_min -41
_diffrn_reflns_limit_k_max 13
_diffrn_reflns_limit_k_min -13
_diffrn_reflns_limit_l_max 28
_diffrn_reflns_limit_l_min -28
_diffrn_reflns_number 31356
_diffrn_reflns_theta_full 26.00
_diffrn_reflns_theta_max 26.00
_diffrn_reflns_theta_min 1.22
_exptl_absorpt_coefficient_mu 3.068
_exptl_absorpt_correction_T_max 0.928
_exptl_absorpt_correction_T_min o.517
_exptl_absorpt_correction_type empirical
_exptl_absorpt_process_details
;
absorption correction based on 4683 reflections(SADABS);Rint 0.0867 before
correction and 0.0554 after.
;
_exptl_crystal_colour orange
_exptl_crystal_density_diffrn 1.696
_exptl_crystal_density_method 'not measured'
_exptl_crystal_description plate
_exptl_crystal_F_000 4264
_exptl_crystal_size_max 0.35
_exptl_crystal_size_mid 0.23
_exptl_crystal_size_min 0.05
_refine_diff_density_max 1.950
_refine_diff_density_min -1.183
_refine_diff_density_rms 0.202
_refine_ls_extinction_method none
_refine_ls_goodness_of_fit_ref 0.893
_refine_ls_hydrogen_treatment constr
_refine_ls_matrix_type full
_refine_ls_number_parameters 454
_refine_ls_number_reflns 8219
_refine_ls_number_restraints 0
_refine_ls_restrained_S_all 0.893
_refine_ls_R_factor_all 0.2232
_refine_ls_R_factor_gt 0.1088
_refine_ls_shift/su_max 0.002
_refine_ls_shift/su_mean 0.000
_refine_ls_structure_factor_coef Fsqd
_refine_ls_weighting_details 'calc w=1/[\s^2^(Fo^2^)+(0.1742P)^2^+0.0000P] where P=(Fo^2^+2Fc^2^)/3'
_refine_ls_weighting_scheme calc
_refine_ls_wR_factor_gt 0.2653
_refine_ls_wR_factor_ref 0.3250
_reflns_number_gt 2851
_reflns_number_total 8219
_reflns_threshold_expression >2sigma(I)
_cod_data_source_file b610562a.txt
_cod_data_source_block 03112m
_cod_depositor_comments
;
The following automatic conversions were performed:
'_symmetry_cell_setting' value 'Monoclinic' changed to 'monoclinic'
according to '/home/saulius/struct/CIF-dictionaries/cif_core.dic'
dictionary named 'cif_core.dic' version 2.4.1 from 2010-06-29.

Automatic conversion script
Id: cif_fix_enum 1527 2010-12-29 10:47:43Z saulius 

The following automatic conversions were performed:

'_refine_ls_hydrogen_treatment' value 'constrained' was replaced with
the value 'constr' as specified in the replacement file
'src/cod-tools/trunk/data/replacement-values/replacement_values.lst'.

Automatic conversion script
Id: cif_fix_values 5376 2017-05-30 11:51:03Z andrius 
;
_cod_original_cell_volume 8386(3)
_cod_original_sg_symbol_H-M C2/c
_cod_original_formula_sum 'C32.50 H33.50 Br2 Cl10.50 N4 Ni'
_cod_database_code 7052064

loop_
_symmetry_equiv_pos_as_xyz
'x, y, z'
'-x, y, -z+1/2'
'x+1/2, y+1/2, z'
'-x+1/2, y+1/2, -z+1/2'
'-x, -y, -z'
'x, -y, z-1/2'
'-x+1/2, -y+1/2, -z'
'x+1/2, -y+1/2, z-1/2'

loop_
_atom_site_label
_atom_site_type_symbol
_atom_site_fract_x
_atom_site_fract_y
_atom_site_fract_z
_atom_site_U_iso_or_equiv
_atom_site_adp_type
_atom_site_occupancy
_atom_site_symmetry_multiplicity
_atom_site_calc_flag
_atom_site_refinement_flags
_atom_site_disorder_assembly
_atom_site_disorder_group
Ni1 Ni 0.16709(5) 0.67176(18) 0.10509(7) 0.0500(5) Uani 1 1 d . . .
Br1 Br 0.15305(5) 0.84880(17) 0.02994(6) 0.0642(5) Uani 1 1 d . . .
Br2 Br 0.18328(5) 0.51090(15) 0.18371(6) 0.0606(5) Uani 1 1 d . . .
N1 N 0.1651(3) 0.7993(12) 0.1703(4) 0.053(3) Uani 1 1 d . . .
N2 N 0.2234(3) 0.7238(12) 0.1216(4) 0.053(3) Uani 1 1 d . . .
N3 N 0.1904(3) 0.5802(11) 0.0463(4) 0.049(3) Uani 1 1 d . . .
N4 N 0.1170(3) 0.5543(12) 0.0639(4) 0.055(3) Uani 1 1 d . . .
C1 C 0.1332(5) 0.8368(16) 0.1909(6) 0.064(4) Uani 1 1 d . . .
H1 H 0.1074 0.8044 0.1747 0.077 Uiso 1 1 calc R . .
C2 C 0.1369(5) 0.9240(15) 0.2363(6) 0.063(4) Uani 1 1 d . . .
H2 H 0.1138 0.9544 0.2495 0.076 Uiso 1 1 calc R . .
C3 C 0.1750(5) 0.9644(15) 0.2612(6) 0.062(4) Uani 1 1 d . . .
H3 H 0.1783 1.0179 0.2939 0.075 Uiso 1 1 calc R . .
C4 C 0.2077(5) 0.9284(14) 0.2394(6) 0.058(4) Uani 1 1 d . . .
H4 H 0.2336 0.9609 0.2548 0.070 Uiso 1 1 calc R . .
C5 C 0.2025(4) 0.8438(13) 0.1946(5) 0.044(3) Uani 1 1 d . . .
C6 C 0.2357(4) 0.8033(13) 0.1661(5) 0.047(4) Uani 1 1 d . . .
C7 C 0.2758(4) 0.8294(14) 0.1819(7) 0.059(4) Uani 1 1 d . . .
H7 H 0.2854 0.8811 0.2143 0.071 Uiso 1 1 calc R . .
C8 C 0.3020(5) 0.7794(15) 0.1497(6) 0.059(4) Uani 1 1 d . . .
H8 H 0.3299 0.7965 0.1603 0.071 Uiso 1 1 calc R . .
C9 C 0.2883(4) 0.7049(13) 0.1026(5) 0.049(3) Uani 1 1 d . . .
H9 H 0.3061 0.6716 0.0795 0.058 Uiso 1 1 calc R . .
C10 C 0.2485(4) 0.6814(13) 0.0907(5) 0.046(3) Uani 1 1 d . . .
C11 C 0.2279(4) 0.6043(14) 0.0428(5) 0.050(4) Uani 1 1 d . . .
C12 C 0.2431(5) 0.5556(15) -0.0032(6) 0.062(4) Uani 1 1 d . . .
H12 H 0.2706 0.5664 -0.0057 0.075 Uiso 1 1 calc R . .
C13 C 0.2175(5) 0.4910(14) -0.0453(6) 0.064(4) Uani 1 1 d . . .
H13 H 0.2277 0.4592 -0.0775 0.077 Uiso 1 1 calc R . .
C14 C 0.1789(5) 0.4711(14) -0.0428(6) 0.061(4) Uani 1 1 d . . .
H14 H 0.1615 0.4292 -0.0732 0.073 Uiso 1 1 calc R . .
C15 C 0.1654(4) 0.5132(14) 0.0050(6) 0.057(4) Uani 1 1 d . . .
C16 C 0.1247(4) 0.4997(16) 0.0171(6) 0.062(4) Uani 1 1 d . . .
C17 C 0.0956(4) 0.4219(16) -0.0244(7) 0.075(5) Uani 1 1 d . . .
H17A H 0.1060 0.3371 -0.0250 0.112 Uiso 1 1 calc R . .
H17B H 0.0922 0.4579 -0.0634 0.112 Uiso 1 1 calc R . .
H17C H 0.0695 0.4201 -0.0117 0.112 Uiso 1 1 calc R . .
C18 C 0.0809(5) 0.5297(18) 0.0821(6) 0.064(5) Uani 1 1 d . . .
C19 C 0.0729(5) 0.4165(18) 0.1088(7) 0.067(5) Uani 1 1 d . . .
C20 C 0.0387(6) 0.402(2) 0.1318(10) 0.120(9) Uani 1 1 d . . .
H20 H 0.0336 0.3267 0.1502 0.145 Uiso 1 1 calc R . .
C21 C 0.0112(7) 0.503(3) 0.1276(10) 0.122(10) Uani 1 1 d . . .
H21 H -0.0120 0.4960 0.1450 0.147 Uiso 1 1 calc R . .
C22 C 0.0171(5) 0.610(2) 0.0994(11) 0.102(8) Uani 1 1 d . . .
H22 H -0.0028 0.6730 0.0947 0.122 Uiso 1 1 calc R . .
C23 C 0.0508(6) 0.627(2) 0.0780(8) 0.081(6) Uani 1 1 d . . .
C24 C 0.1019(5) 0.3063(18) 0.1130(7) 0.073(5) Uani 1 1 d . . .
H24 H 0.1262 0.3315 0.0971 0.088 Uiso 1 1 calc R . .
C25 C 0.1151(5) 0.2599(18) 0.1747(7) 0.087(6) Uani 1 1 d . . .
H25A H 0.1332 0.3208 0.1970 0.130 Uiso 1 1 calc R . .
H25B H 0.1292 0.1804 0.1742 0.130 Uiso 1 1 calc R . .
H25C H 0.0914 0.2486 0.1928 0.130 Uiso 1 1 calc R . .
C26 C 0.0818(6) 0.1956(19) 0.0781(9) 0.102(7) Uani 1 1 d . . .
H26A H 0.0561 0.1774 0.0900 0.153 Uiso 1 1 calc R . .
H26B H 0.0994 0.1228 0.0854 0.153 Uiso 1 1 calc R . .
H26C H 0.0770 0.2158 0.0366 0.153 Uiso 1 1 calc R . .
C27 C 0.0563(5) 0.7392(19) 0.0446(8) 0.084(6) Uani 1 1 d . . .
H27 H 0.0859 0.7557 0.0505 0.101 Uiso 1 1 calc R . .
C28 C 0.0417(6) 0.723(2) -0.0197(9) 0.128(9) Uani 1 1 d . . .
H28A H 0.0601 0.6684 -0.0356 0.193 Uiso 1 1 calc R . .
H28B H 0.0409 0.8047 -0.0388 0.193 Uiso 1 1 calc R . .
H28C H 0.0147 0.6871 -0.0266 0.193 Uiso 1 1 calc R . .
C29 C 0.0365(6) 0.8554(19) 0.0656(9) 0.119(8) Uani 1 1 d . . .
H29A H 0.0099 0.8678 0.0414 0.178 Uiso 1 1 calc R . .
H29B H 0.0534 0.9283 0.0626 0.178 Uiso 1 1 calc R . .
H29C H 0.0337 0.8439 0.1061 0.178 Uiso 1 1 calc R . .
C30 C 0.2760(5) 0.7360(19) 0.3712(8) 0.096(7) Uani 1 1 d . . .
H30 H 0.2929 0.7991 0.3554 0.115 Uiso 1 1 calc R . .
Cl1 Cl 0.24454(18) 0.6693(5) 0.31416(19) 0.0968(16) Uani 1 1 d . . .
Cl2 Cl 0.30813(16) 0.6200(6) 0.4067(2) 0.113(2) Uani 1 1 d . . .
Cl3 Cl 0.2482(2) 0.8117(5) 0.4154(2) 0.119(2) Uani 1 1 d . . .
C31 C 0.1079(5) 0.989(2) 0.4112(6) 0.095(7) Uani 1 1 d . . .
H31 H 0.1115 1.0307 0.4498 0.114 Uiso 1 1 calc R . .
Cl4 Cl 0.10333(15) 1.1043(5) 0.3577(2) 0.0948(16) Uani 1 1 d . . .
Cl5 Cl 0.14954(19) 0.8976(6) 0.4099(2) 0.116(2) Uani 1 1 d . . .
Cl6 Cl 0.06425(19) 0.9018(8) 0.4027(3) 0.160(3) Uani 1 1 d . . .
C32 C 0.0997(6) 0.5574(19) 0.2742(7) 0.089(6) Uani 1 1 d . . .
H32 H 0.1054 0.5327 0.2354 0.107 Uiso 1 1 calc R . .
Cl7 Cl 0.1398(2) 0.6215(8) 0.3110(2) 0.148(3) Uani 1 1 d . . .
Cl8 Cl 0.0879(2) 0.4243(6) 0.3096(3) 0.130(2) Uani 1 1 d . . .
Cl9 Cl 0.05827(17) 0.6538(6) 0.2635(3) 0.165(3) Uani 1 1 d . . .
C33 C 0.01238(17) 0.0389(6) 0.2655(3) 0.35(7) Uani 0.50 1 d PR . .
Cl10 Cl 0.02669(17) 0.0109(6) 0.2065(3) 0.133(5) Uani 0.50 1 d PR . .
Cl11 Cl 0.00000(17) 0.1991(6) 0.2500(3) 0.121(6) Uani 0.50 2 d SPR . .

loop_
_atom_site_aniso_label
_atom_site_aniso_U_11
_atom_site_aniso_U_22
_atom_site_aniso_U_33
_atom_site_aniso_U_23
_atom_site_aniso_U_13
_atom_site_aniso_U_12
Ni1 0.0509(11) 0.0730(14) 0.0278(8) -0.0041(8) 0.0114(7) 0.0088(9)
Br1 0.0640(10) 0.0894(13) 0.0394(8) 0.0076(8) 0.0104(7) 0.0181(9)
Br2 0.0746(11) 0.0727(12) 0.0337(7) 0.0009(7) 0.0081(7) 0.0012(9)
N1 0.034(6) 0.080(9) 0.042(6) 0.009(6) 0.001(5) 0.003(6)
N2 0.054(7) 0.088(9) 0.022(5) 0.014(6) 0.017(5) 0.036(7)
N3 0.048(7) 0.074(9) 0.024(5) 0.004(5) 0.006(5) 0.014(6)
N4 0.055(7) 0.081(9) 0.036(6) -0.018(6) 0.023(5) 0.001(6)
C1 0.058(9) 0.100(13) 0.039(8) -0.011(8) 0.018(7) 0.002(9)
C2 0.069(11) 0.072(12) 0.060(9) -0.008(8) 0.037(8) 0.002(9)
C3 0.069(11) 0.066(11) 0.059(9) -0.011(8) 0.032(8) 0.000(9)
C4 0.066(10) 0.069(11) 0.039(8) 0.000(7) 0.009(7) 0.007(8)
C5 0.054(8) 0.055(9) 0.021(6) 0.003(6) 0.004(5) -0.002(7)
C6 0.061(9) 0.068(10) 0.018(6) 0.010(6) 0.020(6) 0.011(8)
C7 0.050(9) 0.064(11) 0.064(9) 0.019(8) 0.011(7) -0.006(8)
C8 0.053(9) 0.065(11) 0.061(10) 0.017(8) 0.013(8) 0.008(8)
C9 0.055(9) 0.060(10) 0.031(7) 0.002(6) 0.009(6) 0.001(7)
C10 0.043(8) 0.063(10) 0.028(6) 0.005(6) 0.000(6) 0.001(7)
C11 0.055(9) 0.065(10) 0.033(7) 0.014(6) 0.020(6) 0.018(7)
C12 0.077(11) 0.074(12) 0.034(7) 0.013(7) 0.004(7) 0.042(9)
C13 0.090(12) 0.065(11) 0.044(8) 0.011(8) 0.032(8) 0.027(9)
C14 0.079(11) 0.077(12) 0.034(7) -0.005(7) 0.031(7) 0.037(9)
C15 0.061(9) 0.067(11) 0.044(8) 0.010(7) 0.015(7) 0.022(8)
C16 0.045(8) 0.091(13) 0.047(8) -0.013(8) 0.001(7) 0.006(8)
C17 0.059(10) 0.093(14) 0.068(10) -0.034(10) -0.001(8) -0.002(9)
C18 0.055(10) 0.094(14) 0.041(8) -0.020(8) -0.001(7) 0.013(10)
C19 0.055(10) 0.090(14) 0.057(10) -0.012(9) 0.011(8) 0.007(10)
C20 0.062(13) 0.16(2) 0.15(2) -0.067(18) 0.054(13) -0.011(14)
C21 0.087(16) 0.16(3) 0.14(2) -0.091(19) 0.069(15) -0.044(17)
C22 0.051(11) 0.097(17) 0.17(2) -0.061(16) 0.050(13) -0.014(11)
C23 0.072(13) 0.092(16) 0.077(12) -0.046(11) 0.008(10) -0.019(11)
C24 0.063(10) 0.103(15) 0.057(10) -0.011(10) 0.019(8) -0.010(10)
C25 0.100(14) 0.087(15) 0.072(12) 0.007(11) 0.013(10) -0.025(11)
C26 0.086(14) 0.101(17) 0.124(17) -0.029(14) 0.032(12) -0.010(12)
C27 0.052(10) 0.092(16) 0.105(15) -0.052(13) 0.006(10) 0.022(10)
C28 0.126(19) 0.15(2) 0.104(17) -0.050(16) 0.010(14) 0.048(16)
C29 0.109(17) 0.103(18) 0.14(2) -0.057(15) 0.008(14) 0.028(13)
C30 0.053(10) 0.122(17) 0.106(15) 0.072(13) -0.001(9) -0.024(10)
Cl1 0.156(5) 0.078(4) 0.058(3) 0.000(2) 0.024(3) 0.001(3)
Cl2 0.090(4) 0.146(5) 0.103(4) 0.044(4) 0.014(3) -0.019(3)
Cl3 0.192(6) 0.090(4) 0.095(4) -0.035(3) 0.075(4) -0.045(4)
C31 0.063(11) 0.19(2) 0.029(8) 0.015(11) 0.000(7) -0.041(13)
Cl4 0.114(4) 0.107(4) 0.068(3) -0.007(3) 0.026(3) -0.025(3)
Cl5 0.138(5) 0.126(5) 0.087(4) -0.010(3) 0.024(3) -0.015(4)
Cl6 0.126(5) 0.230(8) 0.109(5) 0.046(5) -0.017(4) -0.105(5)
C32 0.103(15) 0.114(17) 0.052(10) 0.006(11) 0.020(10) 0.016(12)
Cl7 0.161(6) 0.206(8) 0.066(3) 0.027(4) -0.007(3) -0.046(5)
Cl8 0.161(6) 0.108(5) 0.138(5) 0.027(4) 0.074(4) 0.031(4)
Cl9 0.116(5) 0.167(7) 0.206(8) 0.041(6) 0.011(5) 0.030(5)
C33 0.13(5) 0.58(14) 0.26(7) 0.35(9) -0.15(5) -0.18(7)
Cl10 0.076(7) 0.204(15) 0.119(9) -0.066(10) 0.017(6) 0.033(8)
Cl11 0.162(16) 0.085(12) 0.106(12) 0.000 -0.002(11) 0.000

loop_
_atom_type_symbol
_atom_type_description
_atom_type_scat_dispersion_real
_atom_type_scat_dispersion_imag
_atom_type_scat_source
C C 0.0033 0.0016 'International Tables Vol C Tables 4.2.6.8 and 6.1.1.4'
H H 0.0000 0.0000 'International Tables Vol C Tables 4.2.6.8 and 6.1.1.4'
Cl Cl 0.1484 0.1585 'International Tables Vol C Tables 4.2.6.8 and 6.1.1.4'
N N 0.0061 0.0033 'International Tables Vol C Tables 4.2.6.8 and 6.1.1.4'
Ni Ni 0.3393 1.1124 'International Tables Vol C Tables 4.2.6.8 and 6.1.1.4'
Br Br -0.2901 2.4595 'International Tables Vol C Tables 4.2.6.8 and 6.1.1.4'

loop_
_geom_angle_atom_site_label_1
_geom_angle_atom_site_label_2
_geom_angle_atom_site_label_3
_geom_angle
_geom_angle_site_symmetry_1
_geom_angle_site_symmetry_3
_geom_angle_publ_flag
N2 Ni1 N3 77.4(5) . . ?
N2 Ni1 N1 79.9(4) . . ?
N3 Ni1 N1 157.0(5) . . ?
N2 Ni1 N4 154.1(4) . . ?
N3 Ni1 N4 77.3(4) . . ?
N1 Ni1 N4 125.6(4) . . ?
N2 Ni1 Br2 88.8(3) . . ?
N3 Ni1 Br2 96.2(3) . . ?
N1 Ni1 Br2 87.0(3) . . ?
N4 Ni1 Br2 88.4(3) . . ?
N2 Ni1 Br1 88.5(3) . . ?
N3 Ni1 Br1 86.5(3) . . ?
N1 Ni1 Br1 89.3(3) . . ?
N4 Ni1 Br1 95.4(3) . . ?
Br2 Ni1 Br1 175.74(10) . . ?
C1 N1 C5 119.5(13) . . ?
C1 N1 Ni1 127.7(10) . . ?
C5 N1 Ni1 112.8(8) . . ?
C10 N2 C6 120.9(12) . . ?
C10 N2 Ni1 120.1(10) . . ?
C6 N2 Ni1 119.0(8) . . ?
C11 N3 C15 122.6(11) . . ?
C11 N3 Ni1 117.4(10) . . ?
C15 N3 Ni1 118.9(9) . . ?
C16 N4 C18 119.5(12) . . ?
C16 N4 Ni1 111.7(9) . . ?
C18 N4 Ni1 128.8(8) . . ?
N1 C1 C2 121.0(14) . . ?
N1 C1 H1 119.5 . . ?
C2 C1 H1 119.5 . . ?
C3 C2 C1 118.3(14) . . ?
C3 C2 H2 120.8 . . ?
C1 C2 H2 120.8 . . ?
C4 C3 C2 120.8(15) . . ?
C4 C3 H3 119.6 . . ?
C2 C3 H3 119.6 . . ?
C3 C4 C5 118.5(15) . . ?
C3 C4 H4 120.7 . . ?
C5 C4 H4 120.7 . . ?
N1 C5 C4 121.7(12) . . ?
N1 C5 C6 115.3(11) . . ?
C4 C5 C6 122.8(13) . . ?
N2 C6 C7 119.1(12) . . ?
N2 C6 C5 112.6(12) . . ?
C7 C6 C5 128.1(13) . . ?
C6 C7 C8 118.6(15) . . ?
C6 C7 H7 120.7 . . ?
C8 C7 H7 120.7 . . ?
C7 C8 C9 121.0(15) . . ?
C7 C8 H8 119.5 . . ?
C9 C8 H8 119.5 . . ?
C10 C9 C8 116.8(13) . . ?
C10 C9 H9 121.6 . . ?
C8 C9 H9 121.6 . . ?
N2 C10 C9 123.4(13) . . ?
N2 C10 C11 111.2(12) . . ?
C9 C10 C11 125.5(13) . . ?
N3 C11 C12 118.5(14) . . ?
N3 C11 C10 113.1(11) . . ?
C12 C11 C10 128.4(14) . . ?
C13 C12 C11 118.4(15) . . ?
C13 C12 H12 120.8 . . ?
C11 C12 H12 120.8 . . ?
C14 C13 C12 122.8(14) . . ?
C14 C13 H13 118.6 . . ?
C12 C13 H13 118.6 . . ?
C13 C14 C15 117.5(15) . . ?
C13 C14 H14 121.3 . . ?
C15 C14 H14 121.3 . . ?
C14 C15 N3 120.0(14) . . ?
C14 C15 C16 126.5(15) . . ?
N3 C15 C16 113.4(12) . . ?
N4 C16 C15 117.1(13) . . ?
N4 C16 C17 125.6(13) . . ?
C15 C16 C17 117.3(13) . . ?
C16 C17 H17A 109.5 . . ?
C16 C17 H17B 109.5 . . ?
H17A C17 H17B 109.5 . . ?
C16 C17 H17C 109.5 . . ?
H17A C17 H17C 109.5 . . ?
H17B C17 H17C 109.5 . . ?
N4 C18 C19 123.3(15) . . ?
N4 C18 C23 119.2(17) . . ?
C19 C18 C23 117.4(16) . . ?
C20 C19 C18 120.9(18) . . ?
C20 C19 C24 117.6(19) . . ?
C18 C19 C24 121.5(15) . . ?
C19 C20 C21 118(2) . . ?
C19 C20 H20 120.8 . . ?
C21 C20 H20 120.8 . . ?
C22 C21 C20 122(2) . . ?
C22 C21 H21 119.1 . . ?
C20 C21 H21 119.1 . . ?
C23 C22 C21 121(2) . . ?
C23 C22 H22 119.6 . . ?
C21 C22 H22 119.6 . . ?
C22 C23 C18 121(2) . . ?
C22 C23 C27 121(2) . . ?
C18 C23 C27 118.0(17) . . ?
C25 C24 C19 112.9(14) . . ?
C25 C24 C26 106.1(16) . . ?
C19 C24 C26 110.6(14) . . ?
C25 C24 H24 109.0 . . ?
C19 C24 H24 109.0 . . ?
C26 C24 H24 109.0 . . ?
C24 C25 H25A 109.5 . . ?
C24 C25 H25B 109.5 . . ?
H25A C25 H25B 109.5 . . ?
C24 C25 H25C 109.5 . . ?
H25A C25 H25C 109.5 . . ?
H25B C25 H25C 109.5 . . ?
C24 C26 H26A 109.5 . . ?
C24 C26 H26B 109.5 . . ?
H26A C26 H26B 109.5 . . ?
C24 C26 H26C 109.5 . . ?
H26A C26 H26C 109.5 . . ?
H26B C26 H26C 109.5 . . ?
C23 C27 C28 113.0(17) . . ?
C23 C27 C29 112.9(17) . . ?
C28 C27 C29 109.2(17) . . ?
C23 C27 H27 107.1 . . ?
C28 C27 H27 107.1 . . ?
C29 C27 H27 107.1 . . ?
C27 C28 H28A 109.5 . . ?
C27 C28 H28B 109.5 . . ?
H28A C28 H28B 109.5 . . ?
C27 C28 H28C 109.5 . . ?
H28A C28 H28C 109.5 . . ?
H28B C28 H28C 109.5 . . ?
C27 C29 H29A 109.5 . . ?
C27 C29 H29B 109.5 . . ?
H29A C29 H29B 109.5 . . ?
C27 C29 H29C 109.5 . . ?
H29A C29 H29C 109.5 . . ?
H29B C29 H29C 109.5 . . ?
Cl1 C30 Cl3 109.8(9) . . ?
Cl1 C30 Cl2 108.3(12) . . ?
Cl3 C30 Cl2 114.0(10) . . ?
Cl1 C30 H30 108.2 . . ?
Cl3 C30 H30 108.2 . . ?
Cl2 C30 H30 108.2 . . ?
Cl5 C31 Cl6 112.0(13) . . ?
Cl5 C31 Cl4 110.9(9) . . ?
Cl6 C31 Cl4 109.9(9) . . ?
Cl5 C31 H31 108.0 . . ?
Cl6 C31 H31 108.0 . . ?
Cl4 C31 H31 108.0 . . ?
Cl7 C32 Cl9 113.6(13) . . ?
Cl7 C32 Cl8 109.9(10) . . ?
Cl9 C32 Cl8 108.3(11) . . ?
Cl7 C32 H32 108.3 . . ?
Cl9 C32 H32 108.3 . . ?
Cl8 C32 H32 108.3 . . ?
C33 C33 Cl10 73.3(7) 2 . ?
C33 C33 Cl10 70.0(6) 2 2 ?
Cl10 C33 Cl10 136.9(4) . 2 ?
C33 C33 Cl11 73.8 2 . ?
Cl10 C33 Cl11 95.9 . . ?
Cl10 C33 Cl11 94.82(13) 2 . ?
C33 Cl10 C33 36.7(5) . 2 ?
C33 Cl11 C33 32.5(4) 2 . ?

loop_
_geom_bond_atom_site_label_1
_geom_bond_atom_site_label_2
_geom_bond_distance
_geom_bond_site_symmetry_2
_geom_bond_publ_flag
Ni1 N2 1.953(12) . ?
Ni1 N3 1.972(10) . ?
Ni1 N1 2.064(12) . ?
Ni1 N4 2.191(12) . ?
Ni1 Br2 2.514(2) . ?
Ni1 Br1 2.579(2) . ?
N1 C1 1.325(16) . ?
N1 C5 1.374(15) . ?
N2 C10 1.297(15) . ?
N2 C6 1.353(17) . ?
N3 C11 1.313(16) . ?
N3 C15 1.368(17) . ?
N4 C16 1.313(16) . ?
N4 C18 1.390(18) . ?
C1 C2 1.407(19) . ?
C1 H1 0.9500 . ?
C2 C3 1.38(2) . ?
C2 H2 0.9500 . ?
C3 C4 1.357(18) . ?
C3 H3 0.9500 . ?
C4 C5 1.376(18) . ?
C4 H4 0.9500 . ?
C5 C6 1.474(17) . ?
C6 C7 1.369(18) . ?
C7 C8 1.373(19) . ?
C7 H7 0.9500 . ?
C8 C9 1.375(19) . ?
C8 H8 0.9500 . ?
C9 C10 1.349(17) . ?
C9 H9 0.9500 . ?
C10 C11 1.464(19) . ?
C11 C12 1.381(17) . ?
C12 C13 1.38(2) . ?
C12 H12 0.9500 . ?
C13 C14 1.33(2) . ?
C13 H13 0.9500 . ?
C14 C15 1.365(17) . ?
C14 H14 0.9500 . ?
C15 C16 1.462(19) . ?
C16 C17 1.504(19) . ?
C17 H17A 0.9800 . ?
C17 H17B 0.9800 . ?
C17 H17C 0.9800 . ?
C18 C19 1.42(2) . ?
C18 C23 1.45(2) . ?
C19 C20 1.37(2) . ?
C19 C24 1.53(2) . ?
C20 C21 1.42(3) . ?
C20 H20 0.9500 . ?
C21 C22 1.36(3) . ?
C21 H21 0.9500 . ?
C22 C23 1.34(2) . ?
C22 H22 0.9500 . ?
C23 C27 1.47(3) . ?
C24 C25 1.52(2) . ?
C24 C26 1.53(2) . ?
C24 H24 1.0000 . ?
C25 H25A 0.9800 . ?
C25 H25B 0.9800 . ?
C25 H25C 0.9800 . ?
C26 H26A 0.9800 . ?
C26 H26B 0.9800 . ?
C26 H26C 0.9800 . ?
C27 C28 1.51(2) . ?
C27 C29 1.54(2) . ?
C27 H27 1.0000 . ?
C28 H28A 0.9800 . ?
C28 H28B 0.9800 . ?
C28 H28C 0.9800 . ?
C29 H29A 0.9800 . ?
C29 H29B 0.9800 . ?
C29 H29C 0.9800 . ?
C30 Cl1 1.706(19) . ?
C30 Cl3 1.73(2) . ?
C30 Cl2 1.760(18) . ?
C30 H30 1.0000 . ?
C31 Cl5 1.72(2) . ?
C31 Cl6 1.728(16) . ?
C31 Cl4 1.751(18) . ?
C31 H31 1.0000 . ?
C32 Cl7 1.62(2) . ?
C32 Cl9 1.723(19) . ?
C32 Cl8 1.74(2) . ?
C32 H32 1.0000 . ?
C33 C33 1.004(12) 2 ?
C33 Cl10 1.5766 . ?
C33 Cl10 1.607(12) 2 ?
C33 Cl11 1.7950 . ?
Cl10 C33 1.607(12) 2 ?
Cl11 C33 1.795(3) 2 ?

loop_
_geom_torsion_atom_site_label_1
_geom_torsion_atom_site_label_2
_geom_torsion_atom_site_label_3
_geom_torsion_atom_site_label_4
_geom_torsion
_geom_torsion_site_symmetry_1
_geom_torsion_site_symmetry_2
_geom_torsion_site_symmetry_3
_geom_torsion_site_symmetry_4
_geom_torsion_publ_flag
N2 Ni1 N1 C1 176.5(13) . . . . ?
N3 Ni1 N1 C1 167.2(12) . . . . ?
N4 Ni1 N1 C1 -8.3(14) . . . . ?
Br2 Ni1 N1 C1 -94.2(12) . . . . ?
Br1 Ni1 N1 C1 87.9(12) . . . . ?
N2 Ni1 N1 C5 -5.8(9) . . . . ?
N3 Ni1 N1 C5 -15.1(17) . . . . ?
N4 Ni1 N1 C5 169.4(8) . . . . ?
Br2 Ni1 N1 C5 83.6(8) . . . . ?
Br1 Ni1 N1 C5 -94.4(8) . . . . ?
N3 Ni1 N2 C10 0.2(10) . . . . ?
N1 Ni1 N2 C10 -176.1(11) . . . . ?
N4 Ni1 N2 C10 12.9(16) . . . . ?
Br2 Ni1 N2 C10 96.8(10) . . . . ?
Br1 Ni1 N2 C10 -86.5(10) . . . . ?
N3 Ni1 N2 C6 -179.1(10) . . . . ?
N1 Ni1 N2 C6 4.6(9) . . . . ?
N4 Ni1 N2 C6 -166.4(10) . . . . ?
Br2 Ni1 N2 C6 -82.5(9) . . . . ?
Br1 Ni1 N2 C6 94.2(9) . . . . ?
N2 Ni1 N3 C11 -5.9(9) . . . . ?
N1 Ni1 N3 C11 3.5(17) . . . . ?
N4 Ni1 N3 C11 179.8(10) . . . . ?
Br2 Ni1 N3 C11 -93.2(9) . . . . ?
Br1 Ni1 N3 C11 83.4(9) . . . . ?
N2 Ni1 N3 C15 -174.2(11) . . . . ?
N1 Ni1 N3 C15 -164.8(11) . . . . ?
N4 Ni1 N3 C15 11.4(10) . . . . ?
Br2 Ni1 N3 C15 98.4(10) . . . . ?
Br1 Ni1 N3 C15 -85.0(10) . . . . ?
N2 Ni1 N4 C16 -22.6(17) . . . . ?
N3 Ni1 N4 C16 -9.9(10) . . . . ?
N1 Ni1 N4 C16 168.3(10) . . . . ?
Br2 Ni1 N4 C16 -106.6(10) . . . . ?
Br1 Ni1 N4 C16 75.2(10) . . . . ?
N2 Ni1 N4 C18 155.0(13) . . . . ?
N3 Ni1 N4 C18 167.6(14) . . . . ?
N1 Ni1 N4 C18 -14.2(16) . . . . ?
Br2 Ni1 N4 C18 71.0(13) . . . . ?
Br1 Ni1 N4 C18 -107.2(13) . . . . ?
C5 N1 C1 C2 2(2) . . . . ?
Ni1 N1 C1 C2 179.2(11) . . . . ?
N1 C1 C2 C3 -4(2) . . . . ?
C1 C2 C3 C4 5(2) . . . . ?
C2 C3 C4 C5 -5(2) . . . . ?
C1 N1 C5 C4 -1(2) . . . . ?
Ni1 N1 C5 C4 -179.0(10) . . . . ?
C1 N1 C5 C6 -176.0(13) . . . . ?
Ni1 N1 C5 C6 6.1(14) . . . . ?
C3 C4 C5 N1 2(2) . . . . ?
C3 C4 C5 C6 177.0(13) . . . . ?
C10 N2 C6 C7 -6.3(19) . . . . ?
Ni1 N2 C6 C7 173.0(9) . . . . ?
C10 N2 C6 C5 178.1(11) . . . . ?
Ni1 N2 C6 C5 -2.6(14) . . . . ?
N1 C5 C6 N2 -2.6(16) . . . . ?
C4 C5 C6 N2 -177.4(12) . . . . ?
N1 C5 C6 C7 -177.7(13) . . . . ?
C4 C5 C6 C7 7(2) . . . . ?
N2 C6 C7 C8 3.6(19) . . . . ?
C5 C6 C7 C8 178.5(13) . . . . ?
C6 C7 C8 C9 0(2) . . . . ?
C7 C8 C9 C10 -2(2) . . . . ?
C6 N2 C10 C9 5(2) . . . . ?
Ni1 N2 C10 C9 -174.3(10) . . . . ?
C6 N2 C10 C11 -176.1(11) . . . . ?
Ni1 N2 C10 C11 4.7(15) . . . . ?
C8 C9 C10 N2 -1(2) . . . . ?
C8 C9 C10 C11 -179.8(13) . . . . ?
C15 N3 C11 C12 -3(2) . . . . ?
Ni1 N3 C11 C12 -170.6(10) . . . . ?
C15 N3 C11 C10 177.8(12) . . . . ?
Ni1 N3 C11 C10 9.9(15) . . . . ?
N2 C10 C11 N3 -9.2(17) . . . . ?
C9 C10 C11 N3 169.7(13) . . . . ?
N2 C10 C11 C12 171.4(13) . . . . ?
C9 C10 C11 C12 -10(2) . . . . ?
N3 C11 C12 C13 4(2) . . . . ?
C10 C11 C12 C13 -176.4(13) . . . . ?
C11 C12 C13 C14 -2(2) . . . . ?
C12 C13 C14 C15 -3(2) . . . . ?
C13 C14 C15 N3 4(2) . . . . ?
C13 C14 C15 C16 -178.9(14) . . . . ?
C11 N3 C15 C14 -2(2) . . . . ?
Ni1 N3 C15 C14 166.1(11) . . . . ?
C11 N3 C15 C16 -178.8(13) . . . . ?
Ni1 N3 C15 C16 -11.1(16) . . . . ?
C18 N4 C16 C15 -170.5(14) . . . . ?
Ni1 N4 C16 C15 7.3(17) . . . . ?
C18 N4 C16 C17 8(2) . . . . ?
Ni1 N4 C16 C17 -174.4(13) . . . . ?
C14 C15 C16 N4 -175.5(15) . . . . ?
N3 C15 C16 N4 2(2) . . . . ?
C14 C15 C16 C17 6(2) . . . . ?
N3 C15 C16 C17 -177.0(13) . . . . ?
C16 N4 C18 C19 73.9(19) . . . . ?
Ni1 N4 C18 C19 -103.5(16) . . . . ?
C16 N4 C18 C23 -111.1(17) . . . . ?
Ni1 N4 C18 C23 71.5(17) . . . . ?
N4 C18 C19 C20 172.5(15) . . . . ?
C23 C18 C19 C20 -3(2) . . . . ?
N4 C18 C19 C24 -7(2) . . . . ?
C23 C18 C19 C24 177.5(13) . . . . ?
C18 C19 C20 C21 1(3) . . . . ?
C24 C19 C20 C21 -179.2(17) . . . . ?
C19 C20 C21 C22 3(3) . . . . ?
C20 C21 C22 C23 -5(4) . . . . ?
C21 C22 C23 C18 3(3) . . . . ?
C21 C22 C23 C27 176.5(19) . . . . ?
N4 C18 C23 C22 -174.6(15) . . . . ?
C19 C18 C23 C22 1(2) . . . . ?
N4 C18 C23 C27 12(2) . . . . ?
C19 C18 C23 C27 -173.0(14) . . . . ?
C20 C19 C24 C25 -55(2) . . . . ?
C18 C19 C24 C25 125.2(16) . . . . ?
C20 C19 C24 C26 64(2) . . . . ?
C18 C19 C24 C26 -116.1(17) . . . . ?
C22 C23 C27 C28 -91(2) . . . . ?
C18 C23 C27 C28 82.8(19) . . . . ?
C22 C23 C27 C29 34(2) . . . . ?
C18 C23 C27 C29 -152.7(15) . . . . ?
Cl10 C33 Cl10 C33 32.5(3) 2 . . 2 ?
Cl11 C33 Cl10 C33 -71.06(16) . . . 2 ?
Cl10 C33 Cl11 C33 70.7(8) . . . 2 ?
Cl10 C33 Cl11 C33 -67.5(7) 2 . . 2 ?
